data_7007713
loop_
_publ_author_name
'Farrer, Nicola J.'
'McDonald, Robert'
'McIndoe, J. Scott'

_publ_section_title
;
 Proton sponge phosphines: electrospray-active ligands.
;
_journal_issue 38
_journal_name_full 'Dalton transactions (Cambridge, England : 2003)'
_journal_page_first 4570
_journal_page_last 4579
_journal_paper_doi 10.1039/b609561e
_journal_year 2006
_space_group_IT_number 14
_symmetry_cell_setting monoclinic
_symmetry_Int_Tables_number 14
_symmetry_space_group_name_Hall '-P 2yn'
_symmetry_space_group_name_H-M 'P 1 21/n 1'
_cell_angle_alpha 90.00
_cell_angle_beta 104.2580(11)
_cell_angle_gamma 90.00
_cell_length_a 10.5700(9)
_cell_length_b 15.0412(13)
_cell_length_c 17.6505(16)
_cell_volume 2719.7(4)
_cod_data_source_file b609561e.txt
_cod_data_source_block vic0535
_cod_original_cell_volume 2719.73
_cod_original_sg_symbol_H-M 'P 21/n'
_cod_database_code 7007713

loop_
_symmetry_equiv_pos_site_id
_symmetry_equiv_pos_as_xyz
1 x,y,z
2 1/2-x,1/2+y,1/2-z
3 -x,-y,-z
4 1/2+x,1/2-y,1/2+z

loop_
_atom_site_label
_atom_site_type_symbol
_atom_site_fract_x
_atom_site_fract_y
_atom_site_fract_z
Fe Fe 0.31271(3) 0.349356(19) -0.020874(17)
P P 0.40636(5) 0.21283(3) 0.00324(3)
O1 O 0.50005(18) 0.42588(13) 0.11427(11)
O2 O 0.3869(2) 0.36989(15) -0.16984(11)
O3 O 0.06596(17) 0.26067(14) -0.01926(12)
O4 O 0.1779(2) 0.52007(13) -0.04673(15)
N1 N 0.34591(17) 0.23067(11) 0.15880(10)
N2 N 0.29177(19) 0.13657(12) 0.29389(10)
C1 C 0.4269(2) 0.39384(15) 0.06284(14)
C2 C 0.3603(2) 0.35938(15) -0.11190(14)
C3 C 0.1629(2) 0.29503(15) -0.01931(14)
C4 C 0.2311(3) 0.45338(16) -0.03680(16)
C11 C 0.30126(18) 0.14689(12) 0.12433(11)
C12 C 0.32340(18) 0.13015(13) 0.05103(11)
C13 C 0.2713(2) 0.05355(13) 0.00796(12)
H13 H 0.2949 0.0397 -0.0393
C14 C 0.1876(2) -0.00036(13) 0.03382(12)
H14 H 0.1482 -0.0490 0.0024
C15 C 0.15836(19) 0.01474(13) 0.10634(12)
C16 C 0.0653(2) -0.04001(15) 0.12970(13)
H16 H 0.0228 -0.0861 0.0961
C17 C 0.0370(2) -0.02680(16) 0.19974(15)
H17 H -0.0317 -0.0593 0.2129
C18 C 0.1089(2) 0.03460(15) 0.25250(14)
H18 H 0.0913 0.0406 0.3025
C19 C 0.2042(2) 0.08664(13) 0.23449(12)
C20 C 0.22380(18) 0.08467(13) 0.15623(11)
C21 C 0.4717(2) 0.23703(17) 0.21641(13)
H21A H 0.4861 0.2985 0.2351
H21B H 0.5418 0.2193 0.1921
H21C H 0.4716 0.1976 0.2606
C22 C 0.2465(2) 0.28828(15) 0.17688(14)
H22A H 0.2872 0.3432 0.2010
H22B H 0.2042 0.2577 0.2131
H22C H 0.1810 0.3026 0.1286
C23 C 0.4083(3) 0.08326(19) 0.32690(16)
H23A H 0.4689 0.1178 0.3671
H23B H 0.4509 0.0673 0.2854
H23C H 0.3831 0.0291 0.3503
C24 C 0.2362(3) 0.1710(2) 0.35579(16)
H24A H 0.1601 0.2080 0.3328
H24B H 0.3017 0.2068 0.3920
H24C H 0.2093 0.1213 0.3842
C31 C 0.57825(19) 0.20519(13) 0.05543(11)
C32 C 0.6659(2) 0.27073(14) 0.04540(12)
H32 H 0.6350 0.3220 0.0150
C33 C 0.7981(2) 0.26119(16) 0.07967(14)
H33 H 0.8577 0.3054 0.0718
C34 C 0.8437(2) 0.18758(17) 0.12534(14)
H34 H 0.9341 0.1819 0.1496
C35 C 0.7571(2) 0.12241(15) 0.13557(13)
H35 H 0.7881 0.0719 0.1670
C36 C 0.6254(2) 0.13051(14) 0.10006(12)
H36 H 0.5667 0.0848 0.1062
C41 C 0.4084(2) 0.16096(13) -0.09118(11)
C42 C 0.2950(2) 0.16032(16) -0.15166(13)
H42 H 0.2161 0.1831 -0.1426
C43 C 0.2956(2) 0.12703(17) -0.22463(13)
H43 H 0.2172 0.1260 -0.2649
C44 C 0.4106(2) 0.09524(16) -0.23904(13)
H44 H 0.4116 0.0735 -0.2894
C45 C 0.5230(2) 0.09541(16) -0.17996(14)
H45 H 0.6019 0.0735 -0.1896
C46 C 0.5222(2) 0.12738(14) -0.10626(12)
H46 H 0.6003 0.1263 -0.0657
